data_1502108
loop_
_publ_author_name
'Egan, Ben A.'
'Paradowski, Michael'
'Thomas, Lynne H.'
'Marquez, Rodolfo'

_publ_contact_author 'Rodolfo Marquez '
_publ_section_title
;
 Regiocontrolled rearrangement of isobenzofurans.
;
_journal_issue 8
_journal_name_full 'Organic letters'
_journal_page_first 2086
_journal_page_last 2089
_journal_paper_doi 10.1021/ol200498k
_journal_volume 13
_journal_year 2011
_chemical_absolute_configuration syn
_chemical_formula_sum 'C13 H16 O4'
_chemical_formula_weight 236.26
_space_group_IT_number 19
_symmetry_cell_setting orthorhombic
_symmetry_space_group_name_Hall 'P 2ac 2ab'
_symmetry_space_group_name_H-M 'P 21 21 21'
_atom_sites_solution_hydrogens difmap
_atom_sites_solution_primary direct
_atom_sites_solution_secondary difmap
_audit_creation_date 2011-01-10T13:42:01-00:00
_audit_creation_method 'WinGX routine CIF_UPDATE'
_cell_angle_alpha 90
_cell_angle_beta 90
_cell_angle_gamma 90
_cell_formula_units_Z 4
_cell_length_a 8.8027(2)
_cell_length_b 9.9264(2)
_cell_length_c 13.7092(3)
_cell_measurement_reflns_used 17124
_cell_measurement_temperature 100(2)
_cell_measurement_theta_max 27.485
_cell_measurement_theta_min 1
_cell_volume 1197.90(4)
_computing_cell_refinement 'HKL Scalepack (Otwinowski & Minor 1997)'
_computing_data_collection 'Collect (Bruker AXS BV, 1997-2004)'
_computing_data_reduction 'HKL Denzo and Scalepack (Otwinowski & Minor 1997)'
_computing_structure_refinement 'SHELXL-97 (Sheldrick, 2008)'
_computing_structure_solution 'SHELXS-97 (Sheldrick, 2008)'
_diffrn_ambient_temperature 100(2)
_diffrn_detector_area_resol_mean 9
_diffrn_measured_fraction_theta_full 0.995
_diffrn_measured_fraction_theta_max 0.995
_diffrn_measurement_device_type KappaCCD
_diffrn_measurement_method 'CCD; rotation images; thick slices'
_diffrn_radiation_monochromator graphite
_diffrn_radiation_type MoK\a
_diffrn_radiation_wavelength 0.71073
_diffrn_reflns_av_R_equivalents 0.024
_diffrn_reflns_av_unetI/netI 0.0158
_diffrn_reflns_limit_h_max 11
_diffrn_reflns_limit_h_min -11
_diffrn_reflns_limit_k_max 12
_diffrn_reflns_limit_k_min -12
_diffrn_reflns_limit_l_max 17
_diffrn_reflns_limit_l_min -17
_diffrn_reflns_number 19002
_diffrn_reflns_theta_full 27.47
_diffrn_reflns_theta_max 27.47
_diffrn_reflns_theta_min 2.53
_exptl_absorpt_coefficient_mu 0.097
_exptl_absorpt_correction_type none
_exptl_crystal_density_diffrn 1.31
_exptl_crystal_density_method 'not measured'
_exptl_crystal_F_000 504
_refine_diff_density_max 0.194
_refine_diff_density_min -0.152
_refine_diff_density_rms 0.031
_refine_ls_abs_structure_details 'Flack H D (1983), Acta Cryst. A39, 876-881'
_refine_ls_abs_structure_Flack 0.3(6)
_refine_ls_extinction_method none
_refine_ls_goodness_of_fit_ref 1.046
_refine_ls_hydrogen_treatment refall
_refine_ls_matrix_type full
_refine_ls_number_parameters 218
_refine_ls_number_reflns 2722
_refine_ls_number_restraints 0
_refine_ls_restrained_S_all 1.046
_refine_ls_R_factor_all 0.0258
_refine_ls_R_factor_gt 0.0245
_refine_ls_shift/su_max 0.001
_refine_ls_shift/su_mean 0
_refine_ls_structure_factor_coef Fsqd
_refine_ls_weighting_details 'calc w=1/[\s^2^(Fo^2^)+(0.0347P)^2^+0.2037P] where P=(Fo^2^+2Fc^2^)/3'
_refine_ls_weighting_scheme calc
_refine_ls_wR_factor_ref 0.0632
_reflns_number_gt 2629
_reflns_number_total 2722
_reflns_threshold_expression >2\s(I)
_cod_data_source_file ol200498k_si_004.cif
_cod_data_source_block beo32b
_cod_original_sg_symbol_H-M P212121
_cod_database_code 1502108

loop_
_symmetry_equiv_pos_as_xyz
'x, y, z'
'-x+1/2, -y, z+1/2'
'x+1/2, -y+1/2, -z'
'-x, y+1/2, -z+1/2'

loop_
_atom_site_label
_atom_site_fract_x
_atom_site_fract_y
_atom_site_fract_z
_atom_site_U_iso_or_equiv
_atom_site_adp_type
_atom_site_calc_flag
_atom_site_occupancy
_atom_site_type_symbol
H8 0.0648(14) 0.7772(12) 1.0175(9) 0.013(3) Uiso d 1 H
H3 0.0513(15) 1.1206(13) 1.1920(10) 0.021(3) Uiso d 1 H
H1 -0.0730(16) 1.3316(15) 0.9461(10) 0.023(3) Uiso d 1 H
H9 0.1225(14) 0.8816(12) 1.1655(9) 0.016(3) Uiso d 1 H
H5 -0.0021(18) 1.3573(16) 0.7871(10) 0.034(4) Uiso d 1 H
H4 -0.1552(18) 1.2646(15) 0.7959(11) 0.034(4) Uiso d 1 H
H16 0.3569(15) 0.6765(13) 1.0690(9) 0.019(3) Uiso d 1 H
H6 -0.0409(16) 1.2449(15) 0.7039(11) 0.028(4) Uiso d 1 H
H2 -0.0634(16) 1.3162(14) 1.1157(10) 0.025(3) Uiso d 1 H
H15 0.2596(18) 0.4691(15) 1.0014(10) 0.028(3) Uiso d 1 H
H10 0.0621(18) 0.5954(16) 1.1507(11) 0.033(4) Uiso d 1 H
H7 0.3427(17) 0.9389(14) 1.1950(12) 0.030(4) Uiso d 1 H
H12 0.1998(16) 0.6677(14) 1.2175(10) 0.029(4) Uiso d 1 H
H13 0.1093(18) 0.5449(15) 0.9656(11) 0.033(4) Uiso d 1 H
H14 0.2712(17) 0.5833(14) 0.9173(11) 0.031(4) Uiso d 1 H
H11 0.2206(18) 0.5193(16) 1.1738(11) 0.036(4) Uiso d 1 H
O1 0.24670(8) 0.83381(7) 0.94237(5) 0.01579(15) Uani d 1 O
O4 0.33907(8) 0.92730(8) 1.13373(5) 0.01818(16) Uani d 1 O
O3 0.26680(9) 0.97833(7) 0.82245(5) 0.01771(15) Uani d 1 O
O2 0.04225(9) 1.16326(8) 0.81794(5) 0.02128(17) Uani d 1 O
C1 0.04599(11) 1.15958(10) 0.91709(7) 0.0159(2) Uani d 1 C
C5 0.11660(11) 1.03320(10) 1.06207(7) 0.01462(19) Uani d 1 C
C3 -0.01765(12) 1.24300(11) 1.07686(7) 0.0194(2) Uani d 1 C
C4 0.04959(12) 1.13174(11) 1.12010(7) 0.0181(2) Uani d 1 C
C6 0.12017(11) 1.04856(10) 0.96026(7) 0.01422(19) Uani d 1 C
C8 0.21280(11) 0.95366(9) 0.90186(7) 0.01396(18) Uani d 1 C
C2 -0.02244(12) 1.25703(10) 0.97594(7) 0.0178(2) Uani d 1 C
C11 0.24385(11) 0.65919(10) 1.06153(7) 0.0166(2) Uani d 1 C
C10 0.18422(11) 0.90719(10) 1.10654(7) 0.01498(19) Uani d 1 C
C9 0.17185(11) 0.79334(10) 1.03316(7) 0.01480(19) Uani d 1 C
C7 -0.04713(15) 1.26724(13) 0.77280(8) 0.0262(3) Uani d 1 C
C13 0.17643(14) 0.60789(11) 1.15726(8) 0.0241(2) Uani d 1 C
C12 0.22022(13) 0.55663(11) 0.97966(9) 0.0230(2) Uani d 1 C

loop_
_atom_site_aniso_label
_atom_site_aniso_U_11
_atom_site_aniso_U_22
_atom_site_aniso_U_33
_atom_site_aniso_U_12
_atom_site_aniso_U_13
_atom_site_aniso_U_23
O1 0.0198(3) 0.0148(3) 0.0128(3) 0.0026(3) 0.0020(3) 0.0003(2)
O4 0.0167(3) 0.0237(4) 0.0141(3) 0.0010(3) -0.0036(3) -0.0017(3)
O3 0.0202(3) 0.0193(3) 0.0137(3) 0.0024(3) 0.0026(3) 0.0001(3)
O2 0.0280(4) 0.0221(4) 0.0138(3) 0.0107(3) 0.0005(3) 0.0030(3)
C1 0.0166(4) 0.0167(4) 0.0144(4) 0.0000(4) 0.0006(3) 0.0006(4)
C5 0.0138(4) 0.0157(5) 0.0143(4) -0.0011(4) 0.0000(4) -0.0002(4)
C3 0.0209(5) 0.0180(5) 0.0193(5) 0.0026(4) 0.0022(4) -0.0048(4)
C4 0.0187(5) 0.0211(5) 0.0146(4) 0.0013(4) 0.0014(4) -0.0023(4)
C6 0.0140(4) 0.0146(4) 0.0140(4) -0.0006(3) 0.0001(3) -0.0007(4)
C8 0.0142(4) 0.0138(4) 0.0139(4) -0.0006(4) -0.0025(3) -0.0015(3)
C2 0.0180(5) 0.0151(4) 0.0202(5) 0.0026(4) 0.0004(4) 0.0005(4)
C11 0.0151(4) 0.0153(5) 0.0194(4) 0.0009(4) 0.0003(4) 0.0029(4)
C10 0.0140(4) 0.0178(4) 0.0131(4) 0.0001(4) 0.0007(4) 0.0010(4)
C9 0.0144(4) 0.0161(4) 0.0139(4) -0.0001(4) 0.0008(4) 0.0019(4)
C7 0.0322(6) 0.0288(6) 0.0177(5) 0.0160(5) 0.0010(4) 0.0056(4)
C13 0.0250(5) 0.0222(5) 0.0250(5) 0.0016(5) 0.0045(4) 0.0087(4)
C12 0.0250(5) 0.0157(5) 0.0283(5) 0.0026(4) -0.0027(5) -0.0015(4)

loop_
_atom_type_symbol
_atom_type_description
_atom_type_scat_dispersion_real
_atom_type_scat_dispersion_imag
_atom_type_scat_source
C C 0.0033 0.0016 'International Tables Vol C Tables 4.2.6.8 and 6.1.1.4'
H H 0 0 'International Tables Vol C Tables 4.2.6.8 and 6.1.1.4'
O O 0.0106 0.006 'International Tables Vol C Tables 4.2.6.8 and 6.1.1.4'

loop_
_geom_angle_atom_site_label_1
_geom_angle_atom_site_label_2
_geom_angle_atom_site_label_3
_geom_angle
C8 O1 C9 119.55(7)
C1 O2 C7 117.56(8)
O2 C1 C2 123.26(9)
O2 C1 C6 116.83(9)
C2 C1 C6 119.90(9)
C4 C5 C6 120.08(9)
C4 C5 C10 121.14(8)
C6 C5 C10 118.77(9)
C4 C3 C2 121.19(10)
C3 C4 C5 119.77(9)
C5 C6 C1 119.42(9)
C5 C6 C8 118.72(9)
C1 C6 C8 121.66(8)
O3 C8 O1 117.50(8)
O3 C8 C6 124.93(9)
O1 C8 C6 117.46(8)
C3 C2 C1 119.49(10)
C9 C11 C13 110.40(8)
C9 C11 C12 109.72(8)
C13 C11 C12 110.84(9)
O4 C10 C5 111.42(8)
O4 C10 C9 110.24(8)
C5 C10 C9 108.68(8)
O1 C9 C10 109.09(8)
O1 C9 C11 105.62(7)
C10 C9 C11 116.84(8)

loop_
_geom_bond_atom_site_label_1
_geom_bond_atom_site_label_2
_geom_bond_distance
O1 C8 1.3465(12)
O1 C9 1.4645(11)
O4 C10 1.4272(12)
O3 C8 1.2128(12)
O2 C1 1.3602(12)
O2 C7 1.4378(13)
C1 C2 1.3962(14)
C1 C6 1.4110(14)
C5 C4 1.3920(14)
C5 C6 1.4044(12)
C5 C10 1.5136(13)
C3 C4 1.3861(15)
C3 C2 1.3912(14)
C6 C8 1.4810(13)
C11 C9 1.5252(13)
C11 C13 1.5278(14)
C11 C12 1.5294(14)
C10 C9 1.5169(14)
